data_4330118
loop_
_publ_author_name
'Marie M. Melzer'
'Susanne Mossin'
'Allan Jay P. Cardenas'
'Kamille D. Williams'
'Shiyu Zhang'
'Karsten Meyer'
'Timothy H. Warren'

_publ_contact_author 'Timothy H. Warren'
_publ_contact_author_email thw@georgetown.edu
_publ_section_title
;
 A Copper(II) Thiolate from Reductive Cleavage of an S-Nitrosothiol
;
_journal_name_full 'Inorganic Chemistry'
_journal_page_first 8658
_journal_page_last 8660
_journal_paper_doi 10.1021/ic301356h
_journal_volume 51
_journal_year 2012
_chemical_formula_moiety 'C42 H49 Cu N5 O'
_chemical_formula_sum 'C42 H49 Cu N5 O'
_chemical_formula_weight 703.41
_chemical_name_common '[Me2NN]Cu(NOMe2NN)'
_chemical_name_systematic
; 
 ? 
;
_space_group_IT_number 14
_symmetry_cell_setting monoclinic
_symmetry_space_group_name_Hall '-P 2ybc'
_symmetry_space_group_name_H-M 'P 1 21/c 1'
_atom_sites_solution_hydrogens geom
_atom_sites_solution_primary direct
_atom_sites_solution_secondary difmap
_audit_creation_method SHELXL-97
_cell_angle_alpha 90.00
_cell_angle_beta 99.564(2)
_cell_angle_gamma 90.00
_cell_formula_units_Z 4
_cell_length_a 14.826(2)
_cell_length_b 16.682(3)
_cell_length_c 15.328(2)
_cell_measurement_reflns_used 2091
_cell_measurement_temperature 100(2)
_cell_measurement_theta_max 38.585
_cell_measurement_theta_min 4.300
_cell_volume 3738.3(10)
_computing_cell_refinement 'Bruker APEX II'
_computing_data_collection 'Bruker APEX II'
_computing_data_reduction 'Bruker APEX II'
_computing_molecular_graphics 'ORTEP-3 for Windows; Ferrugia L J (1997), J. Appl. Cryst. 30, 565'
_computing_publication_material 'Bruker SHELXTL'
_computing_structure_refinement 'SHELXL-97 (Sheldrick, 1997)'
_computing_structure_solution 'SHELXS-97 (Sheldrick, 1990)'
_diffrn_ambient_temperature 100(2)
_diffrn_measured_fraction_theta_full 0.998
_diffrn_measured_fraction_theta_max 0.998
_diffrn_radiation_monochromator graphite
_diffrn_radiation_source 'fine-focus sealed tube'
_diffrn_radiation_type MoK\a
_diffrn_radiation_wavelength 0.71073
_diffrn_reflns_av_R_equivalents 0.1019
_diffrn_reflns_av_sigmaI/netI 0.1013
_diffrn_reflns_limit_h_max 18
_diffrn_reflns_limit_h_min -18
_diffrn_reflns_limit_k_max 21
_diffrn_reflns_limit_k_min -21
_diffrn_reflns_limit_l_max 19
_diffrn_reflns_limit_l_min -19
_diffrn_reflns_number 32065
_diffrn_reflns_theta_full 27.00
_diffrn_reflns_theta_max 27.00
_diffrn_reflns_theta_min 1.39
_exptl_absorpt_coefficient_mu 0.623
_exptl_absorpt_correction_T_max 0.9403
_exptl_absorpt_correction_T_min 0.8548
_exptl_absorpt_correction_type multi-scan
_exptl_absorpt_process_details 'SADABS based on Blessing's method; Blessing, Acta Cryst. (1995) A51 33-38'
_exptl_crystal_colour Green
_exptl_crystal_density_diffrn 1.250
_exptl_crystal_description Plate
_exptl_crystal_F_000 1492
_exptl_crystal_size_max 0.26
_exptl_crystal_size_mid 0.10
_exptl_crystal_size_min 0.10
_refine_diff_density_max 0.590
_refine_diff_density_min -0.480
_refine_diff_density_rms 0.087
_refine_ls_extinction_method none
_refine_ls_goodness_of_fit_ref 0.947
_refine_ls_hydrogen_treatment constr
_refine_ls_matrix_type full
_refine_ls_number_parameters 454
_refine_ls_number_reflns 8144
_refine_ls_number_restraints 0
_refine_ls_restrained_S_all 0.947
_refine_ls_R_factor_all 0.1128
_refine_ls_R_factor_gt 0.0557
_refine_ls_shift/su_max 0.001
_refine_ls_shift/su_mean 0.000
_refine_ls_structure_factor_coef Fsqd
_refine_ls_weighting_details 'calc w=1/[\s^2^(Fo^2^)+(0.0661P)^2^+0.0000P] where P=(Fo^2^+2Fc^2^)/3'
_refine_ls_weighting_scheme calc
_refine_ls_wR_factor_gt 0.1142
_refine_ls_wR_factor_ref 0.1361
_reflns_number_gt 4977
_reflns_number_total 8144
_reflns_threshold_expression >2sigma(I)
_cod_data_source_file ic301356h_si_002_2.cif
_cod_data_source_block Me2NNCu(NOMe2NN)
_cod_original_cell_volume 3738.4(10)
_cod_original_sg_symbol_Hall -P2ybc
_cod_database_code 4330118

loop_
_symmetry_equiv_pos_as_xyz
'x, y, z'
'-x, y+1/2, -z+1/2'
'-x, -y, -z'
'x, -y-1/2, z-1/2'

loop_
_atom_site_label
_atom_site_type_symbol
_atom_site_fract_x
_atom_site_fract_y
_atom_site_fract_z
_atom_site_U_iso_or_equiv
_atom_site_adp_type
_atom_site_occupancy
_atom_site_symmetry_multiplicity
_atom_site_calc_flag
_atom_site_refinement_flags
Cu1 Cu 0.77952(3) 0.83643(2) 0.22090(3) 0.01693(12) Uani 1 1 d .
N2 N 0.84641(17) 0.74410(16) 0.19093(18) 0.0183(6) Uani 1 1 d .
N1 N 0.68044(17) 0.82848(16) 0.12125(17) 0.0179(6) Uani 1 1 d .
C3 C 0.8250(2) 0.7035(2) 0.1154(2) 0.0188(7) Uani 1 1 d .
O1 O 0.63931(15) 0.86180(14) 0.32662(15) 0.0220(5) Uani 1 1 d .
N4 N 0.73712(18) 1.04606(16) 0.45648(18) 0.0204(6) Uani 1 1 d .
N5 N 0.71233(17) 0.89002(16) 0.30422(17) 0.0172(6) Uani 1 1 d .
C23 C 0.7458(2) 0.96026(19) 0.3339(2) 0.0170(7) Uani 1 1 d .
C4 C 0.6101(2) 0.7861(2) -0.0283(2) 0.0279(9) Uani 1 1 d .
H4A H 0.5514 0.7709 -0.0117 0.042 Uiso 1 1 calc R
H4B H 0.6243 0.7496 -0.0743 0.042 Uiso 1 1 calc R
H4C H 0.6064 0.8411 -0.0510 0.042 Uiso 1 1 calc R
C1 C 0.6843(2) 0.7808(2) 0.0516(2) 0.0198(7) Uani 1 1 d .
C5 C 0.8775(2) 0.6280(2) 0.1011(2) 0.0256(8) Uani 1 1 d .
H5A H 0.9361 0.6425 0.0839 0.038 Uiso 1 1 calc R
H5B H 0.8417 0.5958 0.0542 0.038 Uiso 1 1 calc R
H5C H 0.8886 0.5969 0.1561 0.038 Uiso 1 1 calc R
C22 C 0.8360(2) 0.97715(19) 0.3122(2) 0.0181(7) Uani 1 1 d .
C24 C 0.6949(2) 1.0139(2) 0.3858(2) 0.0213(8) Uani 1 1 d .
N3 N 0.87307(17) 0.92137(16) 0.26986(17) 0.0170(6) Uani 1 1 d .
C11 C 0.5225(2) 0.8259(2) 0.1494(2) 0.0266(8) Uani 1 1 d .
C37 C 0.6020(2) 1.1158(2) 0.6240(2) 0.0315(9) Uani 1 1 d .
H37 H 0.5699 1.0944 0.6674 0.038 Uiso 1 1 calc R
C34 C 0.6952(2) 1.1805(2) 0.4976(2) 0.0235(8) Uani 1 1 d .
C12 C 0.9189(2) 0.71853(19) 0.2590(2) 0.0203(7) Uani 1 1 d .
C6 C 0.5953(2) 0.8696(2) 0.1246(2) 0.0208(7) Uani 1 1 d .
C10 C 0.4417(2) 0.8664(3) 0.1544(2) 0.0333(10) Uani 1 1 d .
H10 H 0.3913 0.8378 0.1700 0.040 Uiso 1 1 calc R
C33 C 0.6880(2) 1.0975(2) 0.5068(2) 0.0202(7) Uani 1 1 d .
C9 C 0.4333(3) 0.9472(3) 0.1372(2) 0.0379(11) Uani 1 1 d .
H9 H 0.3775 0.9738 0.1413 0.046 Uiso 1 1 calc R
C32 C 1.0367(2) 0.9164(2) 0.3257(2) 0.0219(8) Uani 1 1 d .
C20 C 0.7955(3) 0.6710(2) 0.3433(2) 0.0341(9) Uani 1 1 d .
H20A H 0.7618 0.7218 0.3401 0.051 Uiso 1 1 calc R
H20B H 0.7919 0.6444 0.3996 0.051 Uiso 1 1 calc R
H20C H 0.7685 0.6363 0.2942 0.051 Uiso 1 1 calc R
C17 C 1.0107(2) 0.7295(2) 0.2513(2) 0.0250(8) Uani 1 1 d .
C27 C 0.9655(2) 0.93223(19) 0.2552(2) 0.0186(7) Uani 1 1 d .
C42 C 0.6376(3) 0.9745(2) 0.5824(3) 0.0350(10) Uani 1 1 d .
H42A H 0.6104 0.9623 0.6349 0.053 Uiso 1 1 calc R
H42B H 0.6997 0.9525 0.5898 0.053 Uiso 1 1 calc R
H42C H 0.6003 0.9506 0.5301 0.053 Uiso 1 1 calc R
C19 C 0.5314(2) 0.7383(2) 0.1720(3) 0.0344(10) Uani 1 1 d .
H19A H 0.4753 0.7196 0.1914 0.052 Uiso 1 1 calc R
H19B H 0.5834 0.7303 0.2197 0.052 Uiso 1 1 calc R
H19C H 0.5413 0.7080 0.1197 0.052 Uiso 1 1 calc R
C7 C 0.5878(2) 0.9511(2) 0.1078(2) 0.0237(8) Uani 1 1 d .
C38 C 0.6414(2) 1.0637(2) 0.5706(2) 0.0253(8) Uani 1 1 d .
C18 C 0.6669(3) 0.9977(2) 0.0847(3) 0.0330(9) Uani 1 1 d .
H18A H 0.7161 0.9994 0.1360 0.050 Uiso 1 1 calc R
H18B H 0.6470 1.0525 0.0681 0.050 Uiso 1 1 calc R
H18C H 0.6892 0.9719 0.0350 0.050 Uiso 1 1 calc R
C40 C 1.0177(2) 0.8904(2) 0.4142(2) 0.0263(8) Uani 1 1 d .
H40A H 1.0750 0.8739 0.4514 0.039 Uiso 1 1 calc R
H40B H 0.9750 0.8451 0.4067 0.039 Uiso 1 1 calc R
H40C H 0.9907 0.9350 0.4425 0.039 Uiso 1 1 calc R
C25 C 0.8795(2) 1.0560(2) 0.3357(2) 0.0249(8) Uani 1 1 d .
H25A H 0.9021 1.0579 0.3995 0.037 Uiso 1 1 calc R
H25B H 0.8345 1.0988 0.3195 0.037 Uiso 1 1 calc R
H25C H 0.9308 1.0634 0.3036 0.037 Uiso 1 1 calc R
C8 C 0.5052(3) 0.9895(2) 0.1140(2) 0.0336(9) Uani 1 1 d .
H8 H 0.4988 1.0453 0.1022 0.040 Uiso 1 1 calc R
C28 C 0.9831(2) 0.9569(2) 0.1725(2) 0.0229(8) Uani 1 1 d .
C21 C 1.0389(2) 0.7609(2) 0.1679(3) 0.0302(9) Uani 1 1 d .
H21A H 1.0547 0.7159 0.1322 0.045 Uiso 1 1 calc R
H21B H 1.0922 0.7961 0.1831 0.045 Uiso 1 1 calc R
H21C H 0.9882 0.7913 0.1340 0.045 Uiso 1 1 calc R
C39 C 0.9060(2) 0.9725(2) 0.0985(2) 0.0303(9) Uani 1 1 d .
H39A H 0.9305 0.9849 0.0445 0.045 Uiso 1 1 calc R
H39B H 0.8698 1.0180 0.1138 0.045 Uiso 1 1 calc R
H39C H 0.8670 0.9248 0.0887 0.045 Uiso 1 1 calc R
C13 C 0.8946(3) 0.6874(2) 0.3370(2) 0.0273(8) Uani 1 1 d .
C14 C 0.9638(3) 0.6697(2) 0.4072(3) 0.0381(10) Uani 1 1 d .
H14 H 0.9484 0.6492 0.4606 0.046 Uiso 1 1 calc R
C16 C 1.0779(3) 0.7105(2) 0.3236(3) 0.0347(10) Uani 1 1 d .
H16 H 1.1406 0.7178 0.3194 0.042 Uiso 1 1 calc R
C35 C 0.6541(2) 1.2295(2) 0.5531(2) 0.0316(9) Uani 1 1 d .
H35 H 0.6579 1.2860 0.5475 0.038 Uiso 1 1 calc R
C2 C 0.7531(2) 0.7245(2) 0.0484(2) 0.0209(7) Uani 1 1 d .
H2 H 0.7507 0.6969 -0.0062 0.025 Uiso 1 1 calc R
C26 C 0.5964(2) 1.0291(2) 0.3483(3) 0.0352(10) Uani 1 1 d .
H26A H 0.5575 1.0068 0.3881 0.053 Uiso 1 1 calc R
H26B H 0.5814 1.0034 0.2901 0.053 Uiso 1 1 calc R
H26C H 0.5858 1.0869 0.3420 0.053 Uiso 1 1 calc R
C41 C 0.7463(2) 1.2159(2) 0.4297(2) 0.0306(9) Uani 1 1 d .
H41A H 0.8098 1.1971 0.4408 0.046 Uiso 1 1 calc R
H41B H 0.7452 1.2745 0.4336 0.046 Uiso 1 1 calc R
H41C H 0.7171 1.1990 0.3704 0.046 Uiso 1 1 calc R
C15 C 1.0546(3) 0.6814(2) 0.4005(3) 0.0417(11) Uani 1 1 d .
H15 H 1.1010 0.6692 0.4492 0.050 Uiso 1 1 calc R
C29 C 1.0744(2) 0.9675(2) 0.1625(3) 0.0301(9) Uani 1 1 d .
H29 H 1.0878 0.9862 0.1075 0.036 Uiso 1 1 calc R
C31 C 1.1263(2) 0.9259(2) 0.3110(3) 0.0276(8) Uani 1 1 d .
H31 H 1.1754 0.9144 0.3575 0.033 Uiso 1 1 calc R
C30 C 1.1454(2) 0.9516(2) 0.2302(3) 0.0320(9) Uani 1 1 d .
H30 H 1.2069 0.9583 0.2216 0.038 Uiso 1 1 calc R
C36 C 0.6083(2) 1.1977(3) 0.6158(3) 0.0334(9) Uani 1 1 d .
H36 H 0.5809 1.2321 0.6533 0.040 Uiso 1 1 calc R

loop_
_atom_site_aniso_label
_atom_site_aniso_U_11
_atom_site_aniso_U_22
_atom_site_aniso_U_33
_atom_site_aniso_U_23
_atom_site_aniso_U_13
_atom_site_aniso_U_12
Cu1 0.0165(2) 0.0166(2) 0.0175(2) -0.00300(18) 0.00261(15) 0.00034(18)
N2 0.0160(14) 0.0176(15) 0.0211(15) 0.0015(12) 0.0025(12) 0.0045(11)
N1 0.0183(14) 0.0157(15) 0.0188(14) -0.0004(12) 0.0007(11) 0.0005(12)
C3 0.0199(17) 0.0200(18) 0.0189(18) -0.0014(14) 0.0103(14) -0.0019(14)
O1 0.0192(12) 0.0257(13) 0.0222(13) -0.0015(10) 0.0070(10) -0.0065(10)
N4 0.0193(15) 0.0216(16) 0.0205(15) -0.0032(12) 0.0035(12) -0.0005(12)
N5 0.0167(14) 0.0190(15) 0.0157(14) 0.0012(11) 0.0028(11) -0.0011(12)
C23 0.0143(16) 0.0197(18) 0.0164(17) -0.0034(14) 0.0002(13) 0.0013(13)
C4 0.0245(19) 0.037(2) 0.0219(19) -0.0093(16) 0.0017(15) 0.0050(17)
C1 0.0194(17) 0.0198(18) 0.0203(18) -0.0002(15) 0.0035(14) -0.0029(14)
C5 0.029(2) 0.0215(19) 0.026(2) -0.0068(16) 0.0053(16) 0.0025(16)
C22 0.0206(18) 0.0182(18) 0.0143(17) -0.0033(14) -0.0002(13) -0.0004(14)
C24 0.0186(18) 0.0207(19) 0.0249(19) -0.0006(15) 0.0044(15) -0.0004(14)
N3 0.0158(14) 0.0186(15) 0.0162(14) 0.0016(12) 0.0017(11) -0.0023(11)
C11 0.0212(18) 0.038(2) 0.0201(18) -0.0071(16) 0.0013(14) 0.0005(17)
C37 0.0215(19) 0.048(3) 0.027(2) -0.0065(19) 0.0114(16) -0.0017(18)
C34 0.0148(17) 0.027(2) 0.0270(19) -0.0053(15) -0.0017(14) 0.0041(14)
C12 0.0241(18) 0.0139(17) 0.0218(19) -0.0035(14) 0.0005(14) 0.0048(14)
C6 0.0188(17) 0.0276(19) 0.0143(17) -0.0094(15) -0.0025(13) 0.0062(15)
C10 0.0195(19) 0.059(3) 0.021(2) -0.0092(19) 0.0025(15) -0.0025(19)
C33 0.0119(16) 0.028(2) 0.0196(18) -0.0089(15) 0.0002(13) 0.0018(14)
C9 0.029(2) 0.061(3) 0.022(2) -0.009(2) -0.0013(17) 0.019(2)
C32 0.0192(18) 0.0205(19) 0.0262(19) -0.0066(15) 0.0047(15) 0.0004(14)
C20 0.048(2) 0.029(2) 0.029(2) 0.0050(18) 0.0171(18) -0.0022(19)
C17 0.028(2) 0.0152(18) 0.031(2) -0.0053(15) 0.0004(16) 0.0047(15)
C27 0.0165(17) 0.0166(17) 0.0223(18) -0.0051(14) 0.0025(14) -0.0005(14)
C42 0.034(2) 0.037(2) 0.038(2) -0.0021(19) 0.0180(18) -0.0027(18)
C19 0.027(2) 0.041(2) 0.037(2) -0.0061(19) 0.0117(17) -0.0128(18)
C7 0.0259(19) 0.029(2) 0.0142(17) -0.0034(15) -0.0032(14) 0.0048(16)
C38 0.0149(17) 0.034(2) 0.026(2) -0.0043(17) 0.0024(15) 0.0011(16)
C18 0.039(2) 0.024(2) 0.034(2) 0.0057(17) 0.0008(18) 0.0080(18)
C40 0.0235(19) 0.028(2) 0.025(2) 0.0007(16) -0.0031(15) 0.0023(16)
C25 0.0222(18) 0.023(2) 0.031(2) -0.0067(16) 0.0084(15) -0.0050(15)
C8 0.037(2) 0.035(2) 0.025(2) 0.0017(17) -0.0037(17) 0.0201(19)
C28 0.0250(19) 0.0172(18) 0.028(2) -0.0013(15) 0.0072(15) -0.0028(15)
C21 0.0198(19) 0.025(2) 0.046(2) -0.0078(18) 0.0067(17) 0.0008(16)
C39 0.034(2) 0.037(2) 0.022(2) 0.0031(17) 0.0088(17) -0.0012(18)
C13 0.040(2) 0.0166(19) 0.0240(19) -0.0013(15) 0.0015(17) 0.0024(16)
C14 0.063(3) 0.024(2) 0.024(2) -0.0011(17) -0.0019(19) 0.002(2)
C16 0.023(2) 0.026(2) 0.051(3) -0.0073(19) -0.0086(18) 0.0090(17)
C35 0.030(2) 0.032(2) 0.031(2) -0.0096(17) 0.0000(17) 0.0050(17)
C2 0.0256(18) 0.0201(18) 0.0180(17) -0.0026(14) 0.0060(14) -0.0014(15)
C26 0.024(2) 0.040(2) 0.038(2) -0.0160(19) -0.0044(17) 0.0071(18)
C41 0.032(2) 0.025(2) 0.035(2) -0.0016(17) 0.0034(17) 0.0030(17)
C15 0.049(3) 0.027(2) 0.041(3) 0.0004(19) -0.019(2) 0.0088(19)
C29 0.029(2) 0.031(2) 0.035(2) 0.0016(17) 0.0170(17) -0.0020(17)
C31 0.0166(18) 0.028(2) 0.036(2) -0.0064(17) -0.0022(16) -0.0021(15)
C30 0.0189(19) 0.030(2) 0.048(3) -0.0048(19) 0.0094(18) -0.0050(16)
C36 0.027(2) 0.046(3) 0.028(2) -0.0104(19) 0.0065(17) 0.0127(19)

loop_
_atom_type_symbol
_atom_type_description
_atom_type_scat_dispersion_real
_atom_type_scat_dispersion_imag
_atom_type_scat_source
C C 0.0033 0.0016 'International Tables Vol C Tables 4.2.6.8 and 6.1.1.4'
H H 0.0000 0.0000 'International Tables Vol C Tables 4.2.6.8 and 6.1.1.4'
N N 0.0061 0.0033 'International Tables Vol C Tables 4.2.6.8 and 6.1.1.4'
O O 0.0106 0.0060 'International Tables Vol C Tables 4.2.6.8 and 6.1.1.4'
Cu Cu 0.3201 1.2651 'International Tables Vol C Tables 4.2.6.8 and 6.1.1.4'

loop_
_geom_angle_atom_site_label_1
_geom_angle_atom_site_label_2
_geom_angle_atom_site_label_3
_geom_angle
N2 Cu1 N1 96.31(11)
N2 Cu1 N5 148.91(11)
N1 Cu1 N5 98.27(11)
N2 Cu1 N3 107.32(11)
N1 Cu1 N3 135.88(11)
N5 Cu1 N3 80.30(11)
C3 N2 C12 121.5(3)
C3 N2 Cu1 123.7(2)
C12 N2 Cu1 114.7(2)
C1 N1 C6 117.6(3)
C1 N1 Cu1 122.7(2)
C6 N1 Cu1 119.4(2)
N2 C3 C2 123.6(3)
N2 C3 C5 119.6(3)
C2 C3 C5 116.7(3)
C24 N4 C33 119.2(3)
O1 N5 C23 121.3(3)
O1 N5 Cu1 123.5(2)
C23 N5 Cu1 115.2(2)
N5 C23 C22 113.5(3)
N5 C23 C24 121.5(3)
C22 C23 C24 125.0(3)
C1 C4 H4A 109.5
C1 C4 H4B 109.5
H4A C4 H4B 109.5
C1 C4 H4C 109.5
H4A C4 H4C 109.5
H4B C4 H4C 109.5
N1 C1 C2 123.9(3)
N1 C1 C4 119.4(3)
C2 C1 C4 116.7(3)
C3 C5 H5A 109.5
C3 C5 H5B 109.5
H5A C5 H5B 109.5
C3 C5 H5C 109.5
H5A C5 H5C 109.5
H5B C5 H5C 109.5
N3 C22 C23 117.0(3)
N3 C22 C25 123.3(3)
C23 C22 C25 119.7(3)
N4 C24 C23 119.1(3)
N4 C24 C26 124.3(3)
C23 C24 C26 116.5(3)
C22 N3 C27 118.6(3)
C22 N3 Cu1 111.2(2)
C27 N3 Cu1 129.7(2)
C10 C11 C6 118.1(4)
C10 C11 C19 120.3(3)
C6 C11 C19 121.6(3)
C36 C37 C38 121.8(4)
C36 C37 H37 119.1
C38 C37 H37 119.1
C35 C34 C33 118.2(3)
C35 C34 C41 121.0(3)
C33 C34 C41 120.8(3)
C17 C12 C13 120.8(3)
C17 C12 N2 121.5(3)
C13 C12 N2 117.6(3)
C7 C6 C11 121.2(3)
C7 C6 N1 120.2(3)
C11 C6 N1 118.6(3)
C9 C10 C11 121.2(4)
C9 C10 H10 119.4
C11 C10 H10 119.4
C34 C33 C38 121.4(3)
C34 C33 N4 119.1(3)
C38 C33 N4 119.2(3)
C8 C9 C10 120.2(4)
C8 C9 H9 119.9
C10 C9 H9 119.9
C31 C32 C27 118.0(3)
C31 C32 C40 120.6(3)
C27 C32 C40 121.4(3)
C13 C20 H20A 109.5
C13 C20 H20B 109.5
H20A C20 H20B 109.5
C13 C20 H20C 109.5
H20A C20 H20C 109.5
H20B C20 H20C 109.5
C16 C17 C12 118.6(3)
C16 C17 C21 119.4(3)
C12 C17 C21 122.0(3)
C28 C27 C32 121.5(3)
C28 C27 N3 120.4(3)
C32 C27 N3 118.1(3)
C38 C42 H42A 109.5
C38 C42 H42B 109.5
H42A C42 H42B 109.5
C38 C42 H42C 109.5
H42A C42 H42C 109.5
H42B C42 H42C 109.5
C11 C19 H19A 109.5
C11 C19 H19B 109.5
H19A C19 H19B 109.5
C11 C19 H19C 109.5
H19A C19 H19C 109.5
H19B C19 H19C 109.5
C6 C7 C8 118.7(3)
C6 C7 C18 120.8(3)
C8 C7 C18 120.4(3)
C37 C38 C33 117.6(3)
C37 C38 C42 121.5(3)
C33 C38 C42 120.9(3)
C7 C18 H18A 109.5
C7 C18 H18B 109.5
H18A C18 H18B 109.5
C7 C18 H18C 109.5
H18A C18 H18C 109.5
H18B C18 H18C 109.5
C32 C40 H40A 109.5
C32 C40 H40B 109.5
H40A C40 H40B 109.5
C32 C40 H40C 109.5
H40A C40 H40C 109.5
H40B C40 H40C 109.5
C22 C25 H25A 109.5
C22 C25 H25B 109.5
H25A C25 H25B 109.5
C22 C25 H25C 109.5
H25A C25 H25C 109.5
H25B C25 H25C 109.5
C9 C8 C7 120.6(4)
C9 C8 H8 119.7
C7 C8 H8 119.7
C27 C28 C29 117.8(3)
C27 C28 C39 120.3(3)
C29 C28 C39 121.8(3)
C17 C21 H21A 109.5
C17 C21 H21B 109.5
H21A C21 H21B 109.5
C17 C21 H21C 109.5
H21A C21 H21C 109.5
H21B C21 H21C 109.5
C28 C39 H39A 109.5
C28 C39 H39B 109.5
H39A C39 H39B 109.5
C28 C39 H39C 109.5
H39A C39 H39C 109.5
H39B C39 H39C 109.5
C14 C13 C12 118.5(4)
C14 C13 C20 120.8(3)
C12 C13 C20 120.7(3)
C15 C14 C13 121.0(4)
C15 C14 H14 119.5
C13 C14 H14 119.5
C15 C16 C17 120.9(4)
C15 C16 H16 119.6
C17 C16 H16 119.6
C36 C35 C34 121.3(4)
C36 C35 H35 119.3
C34 C35 H35 119.3
C3 C2 C1 128.0(3)
C3 C2 H2 116.0
C1 C2 H2 116.0
C24 C26 H26A 109.5
C24 C26 H26B 109.5
H26A C26 H26B 109.5
C24 C26 H26C 109.5
H26A C26 H26C 109.5
H26B C26 H26C 109.5
C34 C41 H41A 109.5
C34 C41 H41B 109.5
H41A C41 H41B 109.5
C34 C41 H41C 109.5
H41A C41 H41C 109.5
H41B C41 H41C 109.5
C16 C15 C14 120.1(4)
C16 C15 H15 119.9
C14 C15 H15 119.9
C30 C29 C28 121.8(3)
C30 C29 H29 119.1
C28 C29 H29 119.1
C30 C31 C32 121.5(3)
C30 C31 H31 119.2
C32 C31 H31 119.2
C29 C30 C31 119.3(3)
C29 C30 H30 120.3
C31 C30 H30 120.3
C35 C36 C37 119.7(4)
C35 C36 H36 120.1
C37 C36 H36 120.1

loop_
_geom_bond_atom_site_label_1
_geom_bond_atom_site_label_2
_geom_bond_distance
Cu1 N2 1.928(3)
Cu1 N1 1.940(3)
Cu1 N5 1.961(3)
Cu1 N3 2.037(3)
N2 C3 1.333(4)
N2 C12 1.432(4)
N1 C1 1.339(4)
N1 C6 1.446(4)
C3 C2 1.396(4)
C3 C5 1.515(4)
O1 N5 1.279(3)
N4 C24 1.276(4)
N4 C33 1.431(4)
N5 C23 1.323(4)
C23 C22 1.457(4)
C23 C24 1.484(4)
C4 C1 1.507(5)
C4 H4A 0.9800
C4 H4B 0.9800
C4 H4C 0.9800
C1 C2 1.394(4)
C5 H5A 0.9800
C5 H5B 0.9800
C5 H5C 0.9800
C22 N3 1.307(4)
C22 C25 1.483(4)
C24 C26 1.500(4)
N3 C27 1.436(4)
C11 C10 1.389(5)
C11 C6 1.406(5)
C11 C19 1.502(5)
C37 C36 1.377(5)
C37 C38 1.387(5)
C37 H37 0.9500
C34 C35 1.390(5)
C34 C33 1.398(5)
C34 C41 1.506(5)
C12 C17 1.398(5)
C12 C13 1.404(5)
C6 C7 1.384(5)
C10 C9 1.374(6)
C10 H10 0.9500
C33 C38 1.407(5)
C9 C8 1.373(6)
C9 H9 0.9500
C32 C31 1.393(5)
C32 C27 1.405(4)
C32 C40 1.494(5)
C20 C13 1.514(5)
C20 H20A 0.9800
C20 H20B 0.9800
C20 H20C 0.9800
C17 C16 1.398(5)
C17 C21 1.503(5)
C27 C28 1.398(5)
C42 C38 1.501(5)
C42 H42A 0.9800
C42 H42B 0.9800
C42 H42C 0.9800
C19 H19A 0.9800
C19 H19B 0.9800
C19 H19C 0.9800
C7 C8 1.400(5)
C7 C18 1.498(5)
C18 H18A 0.9800
C18 H18B 0.9800
C18 H18C 0.9800
C40 H40A 0.9800
C40 H40B 0.9800
C40 H40C 0.9800
C25 H25A 0.9800
C25 H25B 0.9800
C25 H25C 0.9800
C8 H8 0.9500
C28 C29 1.399(5)
C28 C39 1.494(5)
C21 H21A 0.9800
C21 H21B 0.9800
C21 H21C 0.9800
C39 H39A 0.9800
C39 H39B 0.9800
C39 H39C 0.9800
C13 C14 1.389(5)
C14 C15 1.382(6)
C14 H14 0.9500
C16 C15 1.371(6)
C16 H16 0.9500
C35 C36 1.373(5)
C35 H35 0.9500
C2 H2 0.9500
C26 H26A 0.9800
C26 H26B 0.9800
C26 H26C 0.9800
C41 H41A 0.9800
C41 H41B 0.9800
C41 H41C 0.9800
C15 H15 0.9500
C29 C30 1.375(5)
C29 H29 0.9500
C31 C30 1.383(5)
C31 H31 0.9500
C30 H30 0.9500
C36 H36 0.9500
